data_1563001
loop_
_publ_author_name
'Tang, Qun'
'Liu, Shu-Xia'
'Liang, Da-Dong'
'Ma, Feng-Ji'
'Ren, Guo-Jian'
'Wei, Feng'
'Yang, Yuan'
'Li, Cong-Cong'

_publ_section_title
;
 Lanthanide-organic complexes based on polyoxometalates: Solvent effect on
 the luminescence properties
;
_journal_name_full 'Journal of Solid State Chemistry'
_journal_page_first 85
_journal_page_last 91
_journal_paper_doi 10.1016/j.jssc.2012.02.006
_journal_volume 190
_journal_year 2012
_chemical_formula_moiety 'C52 H68 Ce2 N16 O32, O19 W6'
_chemical_formula_sum 'C52 H68 Ce2 N16 O51 W6'
_chemical_formula_weight 3116.5
_space_group_IT_number 2
_space_group_name_Hall '-P 1'
_space_group_name_H-M_alt 'P -1'
_symmetry_cell_setting triclinic
_symmetry_space_group_name_H-M 'P -1'
_atom_sites_solution_hydrogens none
_atom_sites_solution_primary direct
_atom_sites_solution_secondary difmap
_audit_creation_method SHELXL-97
_cell_angle_alpha 102.624(12)
_cell_angle_beta 100.984(10)
_cell_angle_gamma 115.959(12)
_cell_formula_units_Z 1
_cell_length_a 13.2697(13)
_cell_length_b 13.8499(19)
_cell_length_c 14.224(2)
_cell_measurement_reflns_used 7709
_cell_measurement_temperature 293(2)
_cell_measurement_theta_max 25.100
_cell_measurement_theta_min 3.0
_cell_volume 2168.1(6)
_computing_cell_refinement 'Bruker FRAMBO'
_computing_data_collection 'Bruker FRAMBO'
_computing_data_reduction 'Bruker SAINT'
_computing_molecular_graphics 'Bruker SHELXTL'
_computing_publication_material 'Bruker SHELXTL'
_computing_structure_refinement 'SHELXL-97 (Sheldrick, 1997)'
_computing_structure_solution 'SHELXS-97 (Sheldrick, 1990)'
_diffrn_ambient_temperature 293(2)
_diffrn_detector_area_resol_mean 10.0
_diffrn_measured_fraction_theta_full 0.992
_diffrn_measured_fraction_theta_max 0.992
_diffrn_measurement_device_type 'multiwire proportional'
_diffrn_measurement_method 'phi and omega scans'
_diffrn_radiation_monochromator graphite
_diffrn_radiation_source 'fine-focus sealed tube'
_diffrn_radiation_type MoK\a
_diffrn_radiation_wavelength 0.71073
_diffrn_reflns_av_R_equivalents 0.0481
_diffrn_reflns_av_sigmaI/netI 0.1364
_diffrn_reflns_limit_h_max 15
_diffrn_reflns_limit_h_min -12
_diffrn_reflns_limit_k_max 16
_diffrn_reflns_limit_k_min -16
_diffrn_reflns_limit_l_max 16
_diffrn_reflns_limit_l_min -16
_diffrn_reflns_number 14119
_diffrn_reflns_theta_full 25.10
_diffrn_reflns_theta_max 25.10
_diffrn_reflns_theta_min 3.00
_exptl_absorpt_coefficient_mu 9.059
_exptl_absorpt_correction_T_max 0.179
_exptl_absorpt_correction_T_min 0.083
_exptl_absorpt_correction_type multi-scan
_exptl_crystal_colour 'pale yellow'
_exptl_crystal_density_diffrn 2.387
_exptl_crystal_density_meas 2.387
_exptl_crystal_density_method 'not measured'
_exptl_crystal_description block
_exptl_crystal_F_000 1460
_exptl_crystal_size_max 0.33
_exptl_crystal_size_mid 0.25
_exptl_crystal_size_min 0.19
_refine_diff_density_max 2.030
_refine_diff_density_min -3.288
_refine_diff_density_rms 0.168
_refine_ls_extinction_method none
_refine_ls_goodness_of_fit_ref 0.901
_refine_ls_hydrogen_treatment none
_refine_ls_matrix_type full
_refine_ls_number_parameters 582
_refine_ls_number_reflns 7709
_refine_ls_number_restraints 0
_refine_ls_restrained_S_all 0.901
_refine_ls_R_factor_all 0.0866
_refine_ls_R_factor_gt 0.0397
_refine_ls_shift/su_max 0.001
_refine_ls_shift/su_mean 0.000
_refine_ls_structure_factor_coef Fsqd
_refine_ls_weighting_details 'calc w=1/[\s^2^(Fo^2^)+(0.0009P)^2^+0.0000P] where P=(Fo^2^+2Fc^2^)/3'
_refine_ls_weighting_scheme calc
_refine_ls_wR_factor_gt 0.0527
_refine_ls_wR_factor_ref 0.0557
_reflns_number_gt 4012
_reflns_number_total 7709
_reflns_threshold_expression >2sigma(I)
_cod_data_source_file JSSC-2012-190-85.cif
_cod_data_source_block compound-2
_cod_depositor_comments
;
The following automatic conversions were performed:

data item '_symmetry_cell_setting' value 'Triclinic' was changed to
'triclinic' in accordance with the built-in table derived from the
CIF Core dictionary named 'cif_core.dic' version 2.4.5 last updated
on 2014-11-21.

Automatic conversion script
Id: cif_fix_values 8369 2020-08-20 11:38:08Z andrius 
;
_cod_database_code 1563001

loop_
_symmetry_equiv_pos_as_xyz
'x, y, z'
'-x, -y, -z'

loop_
_atom_site_label
_atom_site_type_symbol
_atom_site_fract_x
_atom_site_fract_y
_atom_site_fract_z
_atom_site_U_iso_or_equiv
_atom_site_adp_type
_atom_site_occupancy
_atom_site_symmetry_multiplicity
_atom_site_calc_flag
_atom_site_refinement_flags
_atom_site_disorder_assembly
_atom_site_disorder_group
C1 C 0.7859(13) 0.3583(16) 0.2812(13) 0.062(5) Uani 1 1 d . . .
H1 H 0.7194 0.3568 0.2943 0.074 Uiso 1 1 calc R . .
C2 C 0.4895(10) 0.3040(11) 0.0463(10) 0.041(3) Uani 1 1 d . . .
C3 C 0.5923(11) 0.4073(14) 0.0881(10) 0.049(4) Uani 1 1 d . . .
H3 H 0.6647 0.4117 0.0899 0.059 Uiso 1 1 calc R . .
C4 C 0.3822(12) 0.2993(13) 0.0405(10) 0.056(4) Uani 1 1 d . . .
H4 H 0.3116 0.2300 0.0096 0.067 Uiso 1 1 calc R . .
C5 C 0.7866(12) 0.0100(14) 0.2628(11) 0.061(5) Uani 1 1 d . . .
H5 H 0.7408 -0.0675 0.2244 0.073 Uiso 1 1 calc R . .
C6 C 0.9721(19) 0.115(2) 0.1321(15) 0.144(10) Uani 1 1 d . . .
H6 H 1.0130 0.1945 0.1588 0.173 Uiso 1 1 calc R . .
C7 C 0.3811(15) 0.3970(16) 0.0806(12) 0.062(4) Uani 1 1 d . . .
C8 C 0.4825(19) 0.5004(15) 0.1233(11) 0.072(5) Uani 1 1 d . . .
H8 H 0.4803 0.5669 0.1491 0.086 Uiso 1 1 calc R . .
C9 C 0.5875(16) 0.5038(16) 0.1272(11) 0.059(5) Uani 1 1 d . . .
O15 O 0.8390(8) 0.2647(9) 0.0422(8) 0.073(3) Uani 1 1 d . . .
C11 C 0.3880(11) 0.0532(11) 0.4158(11) 0.042(4) Uani 1 1 d . . .
C12 C 0.3620(10) 0.0171(11) 0.3108(9) 0.042(3) Uani 1 1 d . . .
H12 H 0.2839 -0.0292 0.2677 0.051 Uiso 1 1 calc R . .
C13 C 0.5009(11) 0.1180(11) 0.4825(10) 0.048(4) Uani 1 1 d . . .
H13 H 0.5161 0.1397 0.5526 0.058 Uiso 1 1 calc R . .
C14 C 0.5712(11) 0.1188(11) 0.3384(11) 0.051(4) Uani 1 1 d . . .
H14 H 0.6346 0.1424 0.3133 0.061 Uiso 1 1 calc R . .
C15 C 0.4526(11) 0.0505(11) 0.2721(10) 0.041(3) Uani 1 1 d . . .
C16 C 1.1557(13) 0.1311(16) 0.2063(16) 0.162(10) Uani 1 1 d . . .
H16A H 1.1950 0.1073 0.1643 0.243 Uiso 1 1 calc R . .
H16B H 1.1665 0.1112 0.2666 0.243 Uiso 1 1 calc R . .
H16C H 1.1888 0.2123 0.2253 0.243 Uiso 1 1 calc R . .
C17 C 0.9852(18) -0.048(2) 0.1177(16) 0.150(8) Uani 1 1 d . . .
H17A H 0.9760 -0.0745 0.1742 0.224 Uiso 1 1 calc R . .
H17B H 1.0376 -0.0669 0.0902 0.224 Uiso 1 1 calc R . .
H17C H 0.9093 -0.0843 0.0660 0.224 Uiso 1 1 calc R . .
C18 C 0.9914(12) 0.4602(15) 0.3155(13) 0.106(7) Uani 1 1 d . . .
H18A H 0.9715 0.3920 0.2627 0.160 Uiso 1 1 calc R . .
H18B H 1.0406 0.4665 0.3781 0.160 Uiso 1 1 calc R . .
H18C H 1.0334 0.5256 0.2968 0.160 Uiso 1 1 calc R . .
C19 C 0.9031(13) 0.5563(14) 0.3984(15) 0.124(8) Uani 1 1 d . . .
H19A H 0.8604 0.5859 0.3633 0.187 Uiso 1 1 calc R . .
H19B H 0.9859 0.6125 0.4261 0.187 Uiso 1 1 calc R . .
H19C H 0.8737 0.5385 0.4526 0.187 Uiso 1 1 calc R . .
C20 C 0.9099(12) -0.0403(14) 0.3671(10) 0.075(5) Uani 1 1 d . . .
H20A H 0.9027 -0.0399 0.4331 0.113 Uiso 1 1 calc R . .
H20B H 0.9899 -0.0186 0.3696 0.113 Uiso 1 1 calc R . .
H20C H 0.8569 -0.1155 0.3181 0.113 Uiso 1 1 calc R . .
C21 C 0.9532(12) 0.1571(14) 0.4018(12) 0.096(6) Uani 1 1 d . . .
H21A H 1.0342 0.1818 0.4057 0.143 Uiso 1 1 calc R . .
H21B H 0.9468 0.1653 0.4688 0.143 Uiso 1 1 calc R . .
H21C H 0.9280 0.2030 0.3737 0.143 Uiso 1 1 calc R . .
C24 C 0.4919(12) 0.1936(13) 0.0069(10) 0.049(4) Uani 1 1 d . . .
C25 C 0.5891(11) 0.1492(12) 0.4421(10) 0.045(4) Uani 1 1 d . . .
C26 C 0.4251(13) 0.0155(13) 0.1576(10) 0.053(4) Uani 1 1 d . . .
Ce1 Ce 0.69014(6) 0.10253(7) 0.07638(6) 0.0390(2) Uani 1 1 d . . .
N1 N 0.7066(18) 0.6242(15) 0.1756(10) 0.048(10) Uani 1 1 d . . .
N2 N 0.2892(11) 0.0163(12) 0.4585(12) 0.064(4) Uani 1 1 d . . .
N3 N 0.7152(10) 0.2245(10) 0.5103(10) 0.058(3) Uani 1 1 d . . .
N4 N 0.8869(10) 0.4551(11) 0.3286(9) 0.057(3) Uani 1 1 d . . .
N5 N 1.0352(9) 0.0766(13) 0.1524(9) 0.064(4) Uani 1 1 d . . .
N6 N 0.8799(9) 0.0400(10) 0.3379(8) 0.045(3) Uani 1 1 d . . .
N8 N 0.2669(15) 0.3904(17) 0.0741(12) 0.087(5) Uani 1 1 d . . .
O1 O 0.5118(7) 0.7202(8) 0.7438(7) 0.064(3) Uani 1 1 d . . .
O2 O 0.3873(6) 0.4803(7) 0.6349(6) 0.043(2) Uani 1 1 d . . .
O3 O 0.3895(7) 0.6162(7) 0.5308(6) 0.047(2) Uani 1 1 d . . .
O4 O 0.2676(6) 0.3935(7) 0.4394(6) 0.045(2) Uani 1 1 d . . .
O6 O 0.3780(6) 0.4120(7) 0.3025(6) 0.045(2) Uani 1 1 d . . .
O7 O 0.5024(6) 0.6388(7) 0.3960(6) 0.050(2) Uani 1 1 d . . .
O8 O 0.6212(7) 0.7239(7) 0.5909(6) 0.046(2) Uani 1 1 d . . .
O9 O 0.7549(7) 0.7630(8) 0.4552(7) 0.072(3) Uani 1 1 d . . .
O10 O 0.6077(7) -0.1037(8) 0.0345(7) 0.054(3) Uani 1 1 d . . .
O11 O 0.8687(8) 0.0770(10) 0.0857(8) 0.085(4) Uani 1 1 d . . .
O12 O 0.7702(9) 0.2738(9) 0.2242(8) 0.078(4) Uani 1 1 d . . .
O13 O 0.7531(8) 0.0711(9) 0.2375(7) 0.068(3) Uani 1 1 d . . .
O14 O 0.5905(7) 0.2024(8) 0.0182(7) 0.060(3) Uani 1 1 d . . .
O18 O 0.1801(11) 0.2973(13) 0.0474(13) 0.124(6) Uani 1 1 d . . .
O19 O 0.2665(12) 0.4793(13) 0.0937(11) 0.132(5) Uani 1 1 d . . .
O20 O 0.1891(9) -0.0258(9) 0.3975(8) 0.085(4) Uani 1 1 d . . .
O21 O 0.3121(10) 0.0304(11) 0.5478(9) 0.097(4) Uani 1 1 d . . .
O22 O 0.7332(9) 0.2248(10) 0.5979(8) 0.091(4) Uani 1 1 d . . .
O23 O 0.7892(8) 0.2719(10) 0.4741(8) 0.083(4) Uani 1 1 d . . .
O24 O 0.5108(7) 0.0416(8) 0.1227(6) 0.053(3) Uani 1 1 d . . .
O25 O 0.5000 0.5000 0.5000 0.038(3) Uani 1 2 d S . .
O26 O 0.3191(7) -0.0407(8) 0.1048(6) 0.062(3) Uani 1 1 d . . .
W1 W 0.35604(4) 0.51863(5) 0.39627(4) 0.04467(18) Uani 1 1 d . . .
W2 W 0.50691(5) 0.62640(5) 0.64039(4) 0.04428(17) Uani 1 1 d . . .
W3 W 0.64691(4) 0.65119(5) 0.47298(4) 0.04649(18) Uani 1 1 d . . .
C10 C 0.8980(18) 0.2833(18) -0.0131(17) 0.112(7) Uani 1 1 d . . .
H10 H 0.9633 0.2731 0.0022 0.134 Uiso 1 1 calc R . .
N7 N 0.8832(11) 0.3156(14) -0.0912(12) 0.101(6) Uani 1 1 d . . .
O5 O 0.2505(7) 0.5312(9) 0.3210(7) 0.069(3) Uani 1 1 d . . .
C23 C 0.965(2) 0.330(2) -0.1487(18) 0.241(12) Uani 1 1 d . . .
H23A H 1.0252 0.3158 -0.1173 0.361 Uiso 1 1 calc R . .
H23B H 1.0010 0.4069 -0.1495 0.361 Uiso 1 1 calc R . .
H23C H 0.9226 0.2774 -0.2173 0.361 Uiso 1 1 calc R . .
C22 C 0.7846(18) 0.3160(18) -0.1334(15) 0.181(8) Uani 1 1 d . . .
H22A H 0.7342 0.2480 -0.1920 0.271 Uiso 1 1 calc R . .
H22B H 0.8050 0.3819 -0.1539 0.271 Uiso 1 1 calc R . .
H22C H 0.7438 0.3183 -0.0848 0.271 Uiso 1 1 calc R . .
O16 O 0.6813(8) 0.6985(9) 0.2011(8) 0.088(3) Uani 1 1 d . . .
O17 O 0.7949(8) 0.6132(9) 0.1876(8) 0.088(3) Uani 1 1 d . . .

loop_
_atom_site_aniso_label
_atom_site_aniso_U_11
_atom_site_aniso_U_22
_atom_site_aniso_U_33
_atom_site_aniso_U_23
_atom_site_aniso_U_13
_atom_site_aniso_U_12
C1 0.053(11) 0.060(14) 0.072(14) 0.028(12) 0.025(10) 0.024(11)
C2 0.039(8) 0.035(9) 0.040(9) 0.018(7) 0.011(7) 0.011(7)
C3 0.044(8) 0.059(13) 0.043(10) 0.025(10) 0.016(7) 0.021(9)
C4 0.062(10) 0.064(12) 0.035(10) 0.017(9) 0.018(8) 0.024(8)
C5 0.046(9) 0.084(14) 0.050(11) 0.012(10) 0.013(8) 0.038(9)
C6 0.16(2) 0.30(3) 0.139(19) 0.15(2) 0.118(17) 0.19(2)
C7 0.094(13) 0.067(14) 0.047(11) 0.019(10) 0.032(10) 0.056(12)
C8 0.146(18) 0.048(13) 0.025(10) 0.001(9) 0.031(11) 0.056(14)
C9 0.078(14) 0.047(16) 0.035(10) 0.004(10) 0.015(10) 0.022(13)
O15 0.064(7) 0.075(9) 0.066(8) 0.022(7) 0.034(6) 0.019(6)
C11 0.052(9) 0.051(10) 0.042(10) 0.016(8) 0.024(8) 0.037(8)
C12 0.042(7) 0.057(10) 0.032(9) 0.009(8) 0.011(7) 0.031(7)
C13 0.061(9) 0.063(11) 0.038(9) 0.016(8) 0.018(8) 0.045(8)
C14 0.045(9) 0.056(11) 0.055(11) 0.007(9) 0.014(8) 0.035(8)
C15 0.042(8) 0.049(10) 0.033(9) 0.003(8) 0.014(7) 0.028(7)
C16 0.051(13) 0.17(2) 0.20(2) 0.048(19) -0.030(13) 0.042(13)
C17 0.19(2) 0.13(2) 0.13(2) 0.045(18) 0.071(17) 0.066(17)
C18 0.068(12) 0.127(19) 0.125(17) 0.028(14) 0.044(12) 0.052(12)
C19 0.094(14) 0.051(14) 0.17(2) -0.031(14) 0.057(15) 0.013(10)
C20 0.105(12) 0.102(15) 0.063(11) 0.053(11) 0.033(9) 0.075(11)
C21 0.068(11) 0.089(15) 0.078(13) -0.013(11) -0.017(10) 0.031(10)
C24 0.052(9) 0.055(12) 0.032(9) 0.016(8) -0.001(7) 0.027(9)
C25 0.045(8) 0.060(11) 0.032(9) 0.011(8) 0.004(7) 0.035(8)
C26 0.059(10) 0.086(12) 0.021(9) 0.019(8) 0.018(8) 0.040(9)
Ce1 0.0287(4) 0.0499(6) 0.0347(5) 0.0103(4) 0.0063(4) 0.0201(4)
N1 0.07(2) 0.082(17) 0.052(8) 0.002(10) 0.016(12) 0.100(14)
N2 0.064(9) 0.092(12) 0.081(11) 0.056(10) 0.055(9) 0.052(9)
N3 0.056(9) 0.064(10) 0.032(9) -0.012(7) 0.000(7) 0.031(7)
N4 0.053(8) 0.042(9) 0.055(9) -0.008(7) 0.016(7) 0.020(7)
N5 0.037(7) 0.105(12) 0.070(10) 0.045(9) 0.021(7) 0.043(8)
N6 0.038(7) 0.052(9) 0.036(8) 0.011(7) 0.012(6) 0.019(6)
N8 0.110(14) 0.113(17) 0.075(12) 0.019(13) 0.034(11) 0.091(13)
O1 0.081(7) 0.061(7) 0.055(7) 0.001(6) 0.026(6) 0.046(6)
O2 0.056(5) 0.056(7) 0.035(6) 0.018(5) 0.028(5) 0.036(5)
O3 0.051(5) 0.064(7) 0.042(6) 0.017(5) 0.020(5) 0.039(5)
O4 0.029(4) 0.055(7) 0.054(6) 0.021(5) 0.009(4) 0.022(4)
O6 0.052(5) 0.047(6) 0.035(6) 0.008(5) 0.010(4) 0.028(5)
O7 0.056(5) 0.047(6) 0.055(6) 0.027(5) 0.022(5) 0.025(5)
O8 0.048(5) 0.036(6) 0.047(6) 0.014(5) 0.020(5) 0.015(4)
O9 0.063(6) 0.074(8) 0.083(8) 0.042(7) 0.033(6) 0.027(5)
O10 0.045(5) 0.047(7) 0.067(7) 0.018(6) 0.009(5) 0.025(5)
O11 0.051(6) 0.140(11) 0.087(9) 0.055(8) 0.033(6) 0.055(7)
O12 0.091(8) 0.048(8) 0.055(8) -0.016(6) 0.013(6) 0.022(6)
O13 0.089(7) 0.088(9) 0.053(7) 0.019(6) 0.012(6) 0.072(7)
O14 0.037(5) 0.059(7) 0.090(8) 0.027(6) 0.018(5) 0.029(5)
O18 0.081(9) 0.120(14) 0.156(15) 0.006(12) 0.025(10) 0.061(9)
O19 0.172(13) 0.139(14) 0.167(13) 0.049(11) 0.080(10) 0.136(12)
O20 0.061(7) 0.122(10) 0.086(9) 0.037(8) 0.048(7) 0.046(7)
O21 0.129(9) 0.167(12) 0.077(9) 0.077(9) 0.078(8) 0.107(9)
O22 0.093(8) 0.112(11) 0.036(7) 0.003(7) -0.004(6) 0.047(7)
O23 0.047(6) 0.106(10) 0.062(8) 0.005(7) 0.013(6) 0.024(6)
O24 0.050(5) 0.077(8) 0.056(7) 0.035(6) 0.032(5) 0.040(5)
O25 0.048(7) 0.046(9) 0.049(8) 0.030(7) 0.035(6) 0.035(6)
O26 0.038(5) 0.098(8) 0.028(6) 0.005(6) 0.004(5) 0.026(5)
W1 0.0416(3) 0.0588(5) 0.0459(4) 0.0228(4) 0.0145(3) 0.0329(3)
W2 0.0494(3) 0.0507(4) 0.0423(4) 0.0162(3) 0.0177(3) 0.0317(3)
W3 0.0409(3) 0.0498(4) 0.0518(4) 0.0241(4) 0.0195(3) 0.0203(3)
C10 0.120(18) 0.13(2) 0.102(19) 0.039(17) 0.034(15) 0.073(16)
N7 0.078(9) 0.162(17) 0.089(13) 0.088(13) 0.038(9) 0.057(10)
O5 0.059(6) 0.115(9) 0.053(7) 0.038(7) 0.006(5) 0.062(6)
C23 0.23(3) 0.34(3) 0.24(3) 0.19(3) 0.17(2) 0.13(2)
C22 0.25(2) 0.26(2) 0.15(2) 0.097(19) 0.069(18) 0.21(2)
O16 0.100(6) 0.067(9) 0.080(8) 0.014(7) 0.017(5) 0.038(6)
O17 0.075(6) 0.075(7) 0.095(7) 0.023(6) 0.031(6) 0.022(6)

loop_
_atom_type_symbol
_atom_type_description
_atom_type_scat_dispersion_real
_atom_type_scat_dispersion_imag
_atom_type_scat_source
C C 0.0033 0.0016 'International Tables Vol C Tables 4.2.6.8 and 6.1.1.4'
H H 0.0000 0.0000 'International Tables Vol C Tables 4.2.6.8 and 6.1.1.4'
N N 0.0061 0.0033 'International Tables Vol C Tables 4.2.6.8 and 6.1.1.4'
O O 0.0106 0.0060 'International Tables Vol C Tables 4.2.6.8 and 6.1.1.4'
Ce Ce -0.2486 2.6331 'International Tables Vol C Tables 4.2.6.8 and 6.1.1.4'
W W -0.8490 6.8722 'International Tables Vol C Tables 4.2.6.8 and 6.1.1.4'

loop_
_geom_angle_atom_site_label_1
_geom_angle_atom_site_label_2
_geom_angle_atom_site_label_3
_geom_angle
_geom_angle_site_symmetry_1
_geom_angle_site_symmetry_3
O12 C1 N4 127.6(15) . .
C3 C2 C4 119.6(13) . .
C3 C2 C24 120.8(12) . .
C4 C2 C24 119.5(12) . .
C2 C3 C9 119.3(13) . .
C7 C4 C2 119.3(14) . .
O13 C5 N6 127.3(16) . .
O11 C6 N5 136(3) . .
C4 C7 C8 121.8(15) . .
C4 C7 N8 118.5(16) . .
C8 C7 N8 119.7(18) . .
C9 C8 C7 118.2(16) . .
C8 C9 C3 121.7(16) . .
C8 C9 N1 118.8(18) . .
C3 C9 N1 119.5(16) . .
C10 O15 Ce1 140.5(13) . .
C13 C11 C12 123.1(12) . .
C13 C11 N2 117.9(13) . .
C12 C11 N2 119.0(12) . .
C15 C12 C11 118.8(12) . .
C25 C13 C11 116.8(12) . .
C25 C14 C15 117.3(12) . .
C12 C15 C14 120.1(12) . .
C12 C15 C26 119.3(12) . .
C14 C15 C26 120.6(12) . .
O14 C24 O10 127.4(14) . 2_655
O14 C24 C2 116.7(12) . .
O10 C24 C2 115.9(11) 2_655 .
C13 C25 C14 123.9(12) . .
C13 C25 N3 120.0(13) . .
C14 C25 N3 116.1(12) . .
O26 C26 O24 124.8(12) . .
O26 C26 C15 116.8(11) . .
O24 C26 C15 118.4(12) . .
O24 Ce1 O12 84.3(3) . .
O24 Ce1 O10 76.2(3) . .
O12 Ce1 O10 139.7(3) . .
O24 Ce1 O14 72.2(3) . .
O12 Ce1 O14 76.9(3) . .
O10 Ce1 O14 127.5(3) . .
O24 Ce1 O15 141.8(3) . .
O12 Ce1 O15 72.3(4) . .
O10 Ce1 O15 139.8(3) . .
O14 Ce1 O15 73.4(3) . .
O24 Ce1 O13 78.9(3) . .
O12 Ce1 O13 68.5(4) . .
O10 Ce1 O13 73.3(3) . .
O14 Ce1 O13 136.5(3) . .
O15 Ce1 O13 117.5(3) . .
O24 Ce1 O26 121.1(3) . 2_655
O12 Ce1 O26 141.5(3) . 2_655
O10 Ce1 O26 77.9(3) . 2_655
O14 Ce1 O26 84.0(3) . 2_655
O15 Ce1 O26 70.3(3) . 2_655
O13 Ce1 O26 139.4(3) . 2_655
O24 Ce1 O11 143.1(3) . .
O12 Ce1 O11 101.5(3) . .
O10 Ce1 O11 76.3(3) . .
O14 Ce1 O11 144.7(3) . .
O15 Ce1 O11 72.7(3) . .
O13 Ce1 O11 70.0(3) . .
O26 Ce1 O11 75.9(3) 2_655 .
O17 N1 O16 139.1(17) . .
O17 N1 C9 111.6(19) . .
O16 N1 C9 108(2) . .
O21 N2 O20 125.5(12) . .
O21 N2 C11 118.6(13) . .
O20 N2 C11 115.9(12) . .
O23 N3 O22 126.1(13) . .
O23 N3 C25 118.6(12) . .
O22 N3 C25 115.0(13) . .
C1 N4 C18 118.5(13) . .
C1 N4 C19 126.1(13) . .
C18 N4 C19 115.3(12) . .
C6 N5 C16 131(2) . .
C6 N5 C17 119.4(18) . .
C16 N5 C17 109.9(14) . .
C5 N6 C21 119.6(12) . .
C5 N6 C20 123.7(13) . .
C21 N6 C20 116.5(12) . .
O19 N8 O18 124.7(17) . .
O19 N8 C7 116.9(18) . .
O18 N8 C7 118.3(17) . .
W3 O2 W2 117.1(4) 2_666 .
W2 O3 W1 117.4(4) . .
W3 O4 W1 118.4(3) 2_666 .
W2 O6 W1 116.5(4) 2_666 .
W3 O7 W1 116.5(4) . .
W2 O8 W3 117.0(4) . .
C24 O10 Ce1 138.3(8) 2_655 .
C6 O11 Ce1 145.4(13) . .
C1 O12 Ce1 163.1(12) . .
C5 O13 Ce1 136.5(9) . .
C24 O14 Ce1 136.4(8) . .
C26 O24 Ce1 173.3(9) . .
W2 O25 W2 180.00(3) 2_666 .
W2 O25 W3 89.97(3) 2_666 .
W2 O25 W3 90.03(3) . .
W2 O25 W3 90.03(3) 2_666 2_666
W2 O25 W3 89.97(3) . 2_666
W3 O25 W3 180.0 . 2_666
W2 O25 W1 90.13(2) 2_666 2_666
W2 O25 W1 89.87(2) . 2_666
W3 O25 W1 90.20(2) . 2_666
W3 O25 W1 89.80(2) 2_666 2_666
W2 O25 W1 89.87(2) 2_666 .
W2 O25 W1 90.13(2) . .
W3 O25 W1 89.80(2) . .
W3 O25 W1 90.20(2) 2_666 .
W1 O25 W1 180.0 2_666 .
C26 O26 Ce1 107.3(8) . 2_655
O5 W1 O4 104.1(4) . .
O5 W1 O3 104.1(4) . .
O4 W1 O3 86.0(3) . .
O5 W1 O6 103.4(4) . .
O4 W1 O6 86.6(3) . .
O3 W1 O6 152.4(3) . .
O5 W1 O7 103.7(4) . .
O4 W1 O7 152.3(3) . .
O3 W1 O7 86.5(3) . .
O6 W1 O7 87.9(3) . .
O5 W1 O25 179.5(3) . .
O4 W1 O25 75.45(19) . .
O3 W1 O25 75.9(2) . .
O6 W1 O25 76.6(2) . .
O7 W1 O25 76.8(2) . .
O1 W2 O3 103.1(4) . .
O1 W2 O8 103.0(4) . .
O3 W2 O8 86.3(3) . .
O1 W2 O6 103.2(4) . 2_666
O3 W2 O6 153.7(3) . 2_666
O8 W2 O6 88.0(3) . 2_666
O1 W2 O2 103.6(4) . .
O3 W2 O2 86.6(3) . .
O8 W2 O2 153.4(3) . .
O6 W2 O2 87.0(3) 2_666 .
O1 W2 O25 179.7(3) . .
O3 W2 O25 76.6(2) . .
O8 W2 O25 76.8(3) . .
O6 W2 O25 77.1(2) 2_666 .
O2 W2 O25 76.6(2) . .
O9 W3 O4 103.8(4) . 2_666
O9 W3 O2 104.5(4) . 2_666
O4 W3 O2 86.7(3) 2_666 2_666
O9 W3 O8 103.1(4) . .
O4 W3 O8 87.5(3) 2_666 .
O2 W3 O8 152.4(3) 2_666 .
O9 W3 O7 103.4(4) . .
O4 W3 O7 152.8(3) 2_666 .
O2 W3 O7 87.7(3) 2_666 .
O8 W3 O7 85.2(3) . .
O9 W3 O25 179.1(3) . .
O4 W3 O25 75.9(2) 2_666 .
O2 W3 O25 76.3(2) 2_666 .
O8 W3 O25 76.1(2) . .
O7 W3 O25 76.9(2) . .
O15 C10 N7 128.8(19) . .
C10 N7 C22 123.1(16) . .
C10 N7 C23 119.2(17) . .
C22 N7 C23 116.5(16) . .

loop_
_geom_bond_atom_site_label_1
_geom_bond_atom_site_label_2
_geom_bond_distance
_geom_bond_site_symmetry_2
C1 O12 1.174(17) .
C1 N4 1.317(16) .
C2 C3 1.368(16) .
C2 C4 1.383(15) .
C2 C24 1.525(17) .
C3 C9 1.365(19) .
C4 C7 1.357(18) .
C5 O13 1.202(15) .
C5 N6 1.303(14) .
C6 O11 1.211(19) .
C6 N5 1.197(17) .
C7 C8 1.36(2) .
C7 N8 1.460(18) .
C8 C9 1.363(19) .
C9 N1 1.59(2) .
O15 C10 1.20(2) .
O15 Ce1 2.478(10) .
C11 C13 1.364(15) .
C11 C12 1.388(15) .
C11 N2 1.483(15) .
C12 C15 1.356(15) .
C13 C25 1.346(15) .
C14 C25 1.385(16) .
C14 C15 1.415(15) .
C15 C26 1.514(16) .
C16 N5 1.392(16) .
C17 N5 1.47(2) .
C18 N4 1.408(14) .
C19 N4 1.430(16) .
C20 N6 1.446(14) .
C21 N6 1.429(16) .
C24 O14 1.235(13) .
C24 O10 1.259(14) 2_655
C25 N3 1.497(15) .
C26 O26 1.238(14) .
C26 O24 1.267(13) .
Ce1 O24 2.427(8) .
Ce1 O12 2.436(11) .
Ce1 O10 2.446(9) .
Ce1 O14 2.455(8) .
Ce1 O13 2.483(9) .
Ce1 O26 2.493(8) 2_655
Ce1 O11 2.529(9) .
N1 O17 1.23(2) .
N1 O16 1.22(2) .
N2 O21 1.199(13) .
N2 O20 1.232(13) .
N3 O23 1.199(13) .
N3 O22 1.222(13) .
N8 O19 1.205(17) .
N8 O18 1.205(18) .
O1 W2 1.706(8) .
O2 W3 1.915(8) 2_666
O2 W2 1.922(8) .
O3 W2 1.914(7) .
O3 W1 1.926(8) .
O4 W3 1.907(7) 2_666
O4 W1 1.927(8) .
O6 W2 1.925(7) 2_666
O6 W1 1.925(8) .
O7 W3 1.932(7) .
O7 W1 1.928(8) .
O8 W2 1.910(8) .
O8 W3 1.930(8) .
O9 W3 1.697(9) .
O10 C24 1.259(14) 2_655
O25 W2 2.3070(7) 2_666
O25 W2 2.3070(7) .
O25 W3 2.3230(7) .
O25 W3 2.3231(7) 2_666
O25 W1 2.3273(5) 2_666
O25 W1 2.3273(5) .
O26 Ce1 2.493(8) 2_655
W1 O5 1.691(7) .
W2 O6 1.925(7) 2_666
W3 O4 1.907(7) 2_666
W3 O2 1.915(8) 2_666
C10 N7 1.30(2) .
N7 C22 1.335(17) .
N7 C23 1.45(2) .
